data_7101251
loop_
_publ_author_name
'Samar Das'
'Pallepogu Raghavaiah'
'Sabbani Supriya'

_publ_section_title
;
Sulphate anion helices formed by the assistance of a
flip-flop water chain
;
_journal_issue 26
_journal_name_full 'Chemical Communications'
_journal_paper_doi 10.1039/b605899j
_journal_year 2006
_chemical_formula_sum 'C12 H26 N4 O11 S2'
_chemical_formula_weight 466.49
_chemical_name_systematic
;
?
;
_space_group_IT_number 14
_symmetry_cell_setting monoclinic
_symmetry_space_group_name_Hall '-P 2ybc'
_symmetry_space_group_name_H-M 'P 1 21/c 1'
_atom_sites_solution_hydrogens geom
_atom_sites_solution_primary direct
_atom_sites_solution_secondary difmap
_audit_creation_method SHELXL-97
_cell_angle_alpha 90.00
_cell_angle_beta 93.2080(10)
_cell_angle_gamma 90.00
_cell_formula_units_Z 4
_cell_length_a 26.946(2)
_cell_length_b 9.5581(9)
_cell_length_c 7.5203(7)
_cell_measurement_reflns_used 8192
_cell_measurement_temperature 100(2)
_cell_measurement_theta_max 28.71
_cell_measurement_theta_min 2.71
_cell_volume 1933.8(3)
_computing_cell_refinement 'Bruker SMART (2003)'
_computing_data_collection 'Bruker SMART (2003)'
_computing_data_reduction 'Bruker SAINT-Plus (2003)'
_computing_molecular_graphics 'DIAMOND 2.1'
_computing_publication_material SHELXL-97
_computing_structure_refinement 'SHELXL-97 (Sheldrick, 1997)'
_computing_structure_solution 'SHELXS-97 (Sheldrick, 1990)'
_diffrn_ambient_temperature 100(2)
_diffrn_measured_fraction_theta_full 0.919
_diffrn_measured_fraction_theta_max 0.919
_diffrn_measurement_device_type 'CCD area detector'
_diffrn_measurement_method 'phi and omega scans'
_diffrn_radiation_monochromator graphite
_diffrn_radiation_source 'fine-focus sealed tube'
_diffrn_radiation_type MoK\a
_diffrn_radiation_wavelength 0.71073
_diffrn_reflns_av_R_equivalents 0.0365
_diffrn_reflns_av_sigmaI/netI 0.0192
_diffrn_reflns_limit_h_max 34
_diffrn_reflns_limit_h_min -34
_diffrn_reflns_limit_k_max 12
_diffrn_reflns_limit_k_min -12
_diffrn_reflns_limit_l_max 10
_diffrn_reflns_limit_l_min -9
_diffrn_reflns_number 21667
_diffrn_reflns_theta_full 28.25
_diffrn_reflns_theta_max 28.25
_diffrn_reflns_theta_min 2.26
_exptl_absorpt_coefficient_mu 0.342
_exptl_absorpt_correction_T_max 0.9473
_exptl_absorpt_correction_T_min 0.8753
_exptl_absorpt_correction_type empirical
_exptl_absorpt_process_details 'SADABS (Sheldrick 1997)'
_exptl_crystal_colour colorless
_exptl_crystal_density_diffrn 1.602
_exptl_crystal_density_meas ?
_exptl_crystal_density_method .
_exptl_crystal_description Plates
_exptl_crystal_F_000 984
_exptl_crystal_size_max 0.40
_exptl_crystal_size_mid 0.36
_exptl_crystal_size_min 0.16
_refine_diff_density_max 0.409
_refine_diff_density_min -0.686
_refine_diff_density_rms 0.093
_refine_ls_extinction_method none
_refine_ls_goodness_of_fit_ref 1.131
_refine_ls_hydrogen_treatment mixed
_refine_ls_matrix_type full
_refine_ls_number_parameters 334
_refine_ls_number_reflns 4646
_refine_ls_number_restraints 0
_refine_ls_restrained_S_all 1.131
_refine_ls_R_factor_all 0.0394
_refine_ls_R_factor_gt 0.0382
_refine_ls_shift/su_max 0.001
_refine_ls_shift/su_mean 0.000
_refine_ls_structure_factor_coef Fsqd
_refine_ls_weighting_details 'w=1/[\s^2^(Fo^2^)+(0.0476P)^2^+1.9546P] where P=(Fo^2^+2Fc^2^)/3'
_refine_ls_weighting_scheme calc
_refine_ls_wR_factor_gt 0.1009
_refine_ls_wR_factor_ref 0.1016
_reflns_number_gt 4436
_reflns_number_total 4646
_reflns_threshold_expression >2sigma(I)
_cod_data_source_file b605899j.txt
_cod_depositor_comments
;
The following automatic conversions were performed:
'_symmetry_cell_setting' value 'Monoclinic' changed to 'monoclinic'
according to '/home/saulius/struct/CIF-dictionaries/cif_core.dic'
dictionary named 'cif_core.dic' version 2.4.1 from 2010-06-29.

Automatic conversion script
Id: cif_fix_enum 1527 2010-12-29 10:47:43Z saulius 

The following automatic conversions were performed:

'_refine_ls_weighting_scheme' value 'calc
w=1/[\s^2^(Fo^2^)+(0.0476P)^2^+1.9546P] where P=(Fo^2^+2Fc^2^)/3' was
changed to 'calc'. New tag '_refine_ls_weighting_details' was
created. The value of the new tag was set to
'w=1/[\s^2^(Fo^2^)+(0.0476P)^2^+1.9546P] where P=(Fo^2^+2Fc^2^)/3'.

Automatic conversion script
Id: cif_fix_values 3143 2015-03-26 13:38:13Z robertas 
;
_cod_original_sg_symbol_H-M P_21/c
_cod_database_code 7101251

loop_
_symmetry_equiv_pos_as_xyz
'x, y, z'
'-x, y+1/2, -z+1/2'
'-x, -y, -z'
'x, -y-1/2, z-1/2'

loop_
_atom_site_label
_atom_site_type_symbol
_atom_site_fract_x
_atom_site_fract_y
_atom_site_fract_z
_atom_site_U_iso_or_equiv
_atom_site_adp_type
_atom_site_occupancy
_atom_site_calc_flag
_atom_site_refinement_flags
S1 S 0.449686(13) 0.92244(4) 0.19048(5) 0.00844(10) Uani 1 d .
S2 S 0.049500(13) 0.57636(4) 0.20578(5) 0.00850(10) Uani 1 d .
O1 O 0.47292(4) 1.03089(12) 0.31011(15) 0.0122(2) Uani 1 d .
O2 O 0.40960(4) 0.85209(12) 0.28812(15) 0.0122(2) Uani 1 d .
O3 O 0.42883(4) 0.98656(12) 0.02669(15) 0.0138(2) Uani 1 d .
O4 O 0.48756(4) 0.81690(12) 0.15281(15) 0.0123(2) Uani 1 d .
O5 O 0.09141(4) 0.64460(12) 0.31410(15) 0.0123(2) Uani 1 d .
O6 O 0.02612(4) 0.47228(12) 0.32185(15) 0.0117(2) Uani 1 d .
O7 O 0.01276(4) 0.68523(12) 0.15358(15) 0.0122(2) Uani 1 d .
O8 O 0.06868(4) 0.50777(12) 0.05035(15) 0.0138(2) Uani 1 d .
O9 O 0.24949(5) 0.73790(16) 0.0123(2) 0.0237(3) Uani 1 d .
O10 O 0.19398(5) 0.60381(15) 0.2681(2) 0.0231(3) Uani 1 d .
O11 O 0.30476(6) 0.89911(16) 0.2558(2) 0.0268(3) Uani 1 d .
N1 N 0.42439(5) 0.92380(14) 0.64975(19) 0.0104(3) Uani 1 d .
N2 N 0.44265(5) 1.21628(15) 0.57033(18) 0.0109(3) Uani 1 d .
N3 N 0.07736(5) 0.57904(14) 0.67148(19) 0.0107(3) Uani 1 d .
N4 N 0.05704(5) 0.28544(14) 0.59995(19) 0.0109(3) Uani 1 d .
C1 C 0.38612(5) 1.02966(16) 0.6661(2) 0.0099(3) Uani 1 d .
C2 C 0.39425(5) 1.16946(16) 0.6263(2) 0.0104(3) Uani 1 d .
C3 C 0.35632(6) 1.26654(17) 0.6375(2) 0.0138(3) Uani 1 d .
H3 H 0.3620 1.3602 0.6118 0.017 Uiso 1 calc R
C4 C 0.30974(6) 1.22335(18) 0.6872(2) 0.0171(3) Uani 1 d .
H4 H 0.2842 1.2882 0.6940 0.020 Uiso 1 calc R
C5 C 0.30138(6) 1.08380(18) 0.7266(2) 0.0168(3) Uani 1 d .
H5 H 0.2702 1.0551 0.7596 0.020 Uiso 1 calc R
C6 C 0.33968(6) 0.98682(17) 0.7168(2) 0.0136(3) Uani 1 d .
H6 H 0.3342 0.8934 0.7441 0.016 Uiso 1 calc R
C7 C 0.11411(6) 0.47125(16) 0.7187(2) 0.0106(3) Uani 1 d .
C8 C 0.15952(6) 0.51243(17) 0.7980(2) 0.0139(3) Uani 1 d .
H8 H 0.1663 0.6069 0.8161 0.017 Uiso 1 calc R
C9 C 0.19470(6) 0.41251(18) 0.8501(2) 0.0162(3) Uani 1 d .
H9 H 0.2252 0.4399 0.9031 0.019 Uiso 1 calc R
C10 C 0.18436(6) 0.27130(18) 0.8229(2) 0.0154(3) Uani 1 d .
H10 H 0.2076 0.2042 0.8610 0.018 Uiso 1 calc R
C11 C 0.13946(6) 0.23031(17) 0.7392(2) 0.0132(3) Uani 1 d .
H11 H 0.1329 0.1360 0.7185 0.016 Uiso 1 calc R
C12 C 0.10435(5) 0.33057(16) 0.68638(19) 0.0102(3) Uani 1 d .
H1A H 0.4195(8) 0.852(3) 0.722(3) 0.020(5) Uiso 1 d .
H1B H 0.4554(10) 0.948(3) 0.678(3) 0.026(6) Uiso 1 d .
H1C H 0.4241(9) 0.894(3) 0.536(3) 0.022(6) Uiso 1 d .
H2A H 0.4678(9) 1.209(3) 0.660(3) 0.026(6) Uiso 1 d .
H2B H 0.4406(9) 1.305(3) 0.538(3) 0.023(6) Uiso 1 d .
H2C H 0.4537(8) 1.165(2) 0.481(3) 0.017(5) Uiso 1 d .
H3A H 0.0842(8) 0.659(2) 0.735(3) 0.016(5) Uiso 1 d .
H3B H 0.0810(9) 0.604(2) 0.557(3) 0.021(6) Uiso 1 d .
H3C H 0.0457(9) 0.557(3) 0.684(3) 0.022(6) Uiso 1 d .
H4A H 0.0492(9) 0.338(3) 0.507(3) 0.022(6) Uiso 1 d .
H4B H 0.0594(8) 0.193(3) 0.567(3) 0.016(5) Uiso 1 d .
H4C H 0.0320(10) 0.287(3) 0.676(4) 0.030(6) Uiso 1 d .
H9A H 0.2271(19) 0.788(6) -0.065(7) 0.124(18) Uiso 1 d .
H9B H 0.2668(18) 0.791(5) 0.080(7) 0.113(17) Uiso 1 d .
H10A H 0.2028(16) 0.639(5) 0.181(6) 0.084(14) Uiso 1 d .
H10B H 0.1643(12) 0.612(3) 0.271(4) 0.043(8) Uiso 1 d .
H11A H 0.3325(13) 0.893(3) 0.263(4) 0.042(8) Uiso 1 d .
H11B H 0.2939(15) 0.863(4) 0.343(5) 0.074(12) Uiso 1 d .

loop_
_atom_site_aniso_label
_atom_site_aniso_U_11
_atom_site_aniso_U_22
_atom_site_aniso_U_33
_atom_site_aniso_U_23
_atom_site_aniso_U_13
_atom_site_aniso_U_12
S1 0.00872(18) 0.00757(18) 0.00909(18) -0.00046(12) 0.00103(13) 0.00017(12)
S2 0.00868(18) 0.00753(18) 0.00936(18) 0.00047(12) 0.00124(13) 0.00010(12)
O1 0.0129(5) 0.0110(5) 0.0128(5) -0.0036(4) 0.0008(4) -0.0016(4)
O2 0.0107(5) 0.0124(5) 0.0140(5) -0.0008(4) 0.0039(4) -0.0026(4)
O3 0.0160(6) 0.0135(5) 0.0116(5) 0.0015(4) -0.0016(4) 0.0018(4)
O4 0.0112(5) 0.0111(5) 0.0149(5) -0.0013(4) 0.0021(4) 0.0022(4)
O5 0.0103(5) 0.0132(5) 0.0133(5) 0.0002(4) -0.0008(4) -0.0020(4)
O6 0.0120(5) 0.0111(5) 0.0121(5) 0.0030(4) 0.0021(4) -0.0016(4)
O7 0.0110(5) 0.0104(5) 0.0151(5) 0.0015(4) -0.0006(4) 0.0018(4)
O8 0.0174(6) 0.0129(5) 0.0118(5) -0.0016(4) 0.0058(4) 0.0009(4)
O9 0.0198(6) 0.0284(7) 0.0227(7) 0.0014(6) -0.0003(5) 0.0004(5)
O10 0.0135(6) 0.0241(7) 0.0318(8) -0.0012(6) 0.0020(5) 0.0007(5)
O11 0.0142(7) 0.0300(8) 0.0360(9) 0.0030(6) 0.0003(6) -0.0002(6)
N1 0.0100(6) 0.0096(6) 0.0117(6) 0.0006(5) 0.0018(5) 0.0012(5)
N2 0.0108(6) 0.0100(6) 0.0120(6) -0.0004(5) 0.0026(5) -0.0007(5)
N3 0.0119(6) 0.0085(6) 0.0117(6) -0.0002(5) 0.0008(5) 0.0008(5)
N4 0.0096(6) 0.0105(6) 0.0124(6) -0.0001(5) 0.0000(5) -0.0009(5)
C1 0.0094(7) 0.0114(7) 0.0091(6) -0.0013(5) 0.0006(5) 0.0010(5)
C2 0.0090(6) 0.0123(7) 0.0101(6) -0.0006(5) 0.0014(5) -0.0007(5)
C3 0.0135(7) 0.0106(7) 0.0174(8) 0.0012(6) 0.0016(6) 0.0009(6)
C4 0.0121(7) 0.0166(8) 0.0228(8) 0.0000(6) 0.0029(6) 0.0034(6)
C5 0.0105(7) 0.0179(8) 0.0223(8) -0.0005(6) 0.0037(6) -0.0009(6)
C6 0.0122(7) 0.0124(7) 0.0163(7) 0.0005(6) 0.0017(6) -0.0019(6)
C7 0.0111(7) 0.0107(7) 0.0101(6) 0.0009(5) 0.0023(5) 0.0021(5)
C8 0.0128(7) 0.0133(7) 0.0157(7) -0.0018(6) 0.0006(6) -0.0011(6)
C9 0.0099(7) 0.0191(8) 0.0193(8) -0.0014(6) -0.0009(6) 0.0004(6)
C10 0.0111(7) 0.0169(8) 0.0182(8) 0.0012(6) 0.0014(6) 0.0042(6)
C11 0.0133(7) 0.0114(7) 0.0153(7) 0.0003(6) 0.0030(6) 0.0017(6)
C12 0.0094(6) 0.0122(7) 0.0091(6) 0.0002(5) 0.0016(5) -0.0007(5)

loop_
_atom_type_symbol
_atom_type_description
_atom_type_scat_dispersion_real
_atom_type_scat_dispersion_imag
_atom_type_scat_source
C C 0.0033 0.0016 'International Tables Vol C Tables 4.2.6.8 and 6.1.1.4'
H H 0.0000 0.0000 'International Tables Vol C Tables 4.2.6.8 and 6.1.1.4'
N N 0.0061 0.0033 'International Tables Vol C Tables 4.2.6.8 and 6.1.1.4'
O O 0.0106 0.0060 'International Tables Vol C Tables 4.2.6.8 and 6.1.1.4'
S S 0.1246 0.1234 'International Tables Vol C Tables 4.2.6.8 and 6.1.1.4'

loop_
_geom_angle_atom_site_label_1
_geom_angle_atom_site_label_2
_geom_angle_atom_site_label_3
_geom_angle
O3 S1 O4 111.29(7)
O3 S1 O1 110.29(7)
O4 S1 O1 108.70(7)
O3 S1 O2 110.35(7)
O4 S1 O2 108.23(7)
O1 S1 O2 107.87(6)
O8 S2 O7 111.49(7)
O8 S2 O6 110.50(7)
O7 S2 O6 109.17(7)
O8 S2 O5 109.86(7)
O7 S2 O5 108.11(7)
O6 S2 O5 107.60(7)
C2 C1 C6 119.84(14)
C2 C1 N1 121.98(13)
C6 C1 N1 118.13(14)
C3 C2 C1 120.32(14)
C3 C2 N2 119.00(14)
C1 C2 N2 120.67(13)
C2 C3 C4 119.78(15)
C5 C4 C3 120.13(15)
C4 C5 C6 119.94(15)
C1 C6 C5 119.99(15)
C8 C7 C12 120.24(14)
C8 C7 N3 118.32(14)
C12 C7 N3 121.45(14)
C9 C8 C7 119.89(15)
C8 C9 C10 119.92(15)
C11 C10 C9 120.16(15)
C10 C11 C12 119.82(15)
C11 C12 C7 119.91(14)
C11 C12 N4 119.09(14)
C7 C12 N4 120.99(14)

loop_
_geom_bond_atom_site_label_1
_geom_bond_atom_site_label_2
_geom_bond_distance
S1 O3 1.4598(12)
S1 O4 1.4736(11)
S1 O1 1.4876(11)
S1 O2 1.4989(11)
S2 O8 1.4597(11)
S2 O7 1.4742(11)
S2 O6 1.4866(11)
S2 O5 1.5037(11)
N1 C1 1.4548(19)
N2 C2 1.4626(19)
N3 C7 1.4591(19)
N4 C12 1.4633(19)
C1 C2 1.389(2)
C1 C6 1.390(2)
C2 C3 1.387(2)
C3 C4 1.392(2)
C4 C5 1.388(2)
C5 C6 1.392(2)
C7 C8 1.388(2)
C7 C12 1.389(2)
C8 C9 1.387(2)
C9 C10 1.391(2)
C10 C11 1.389(2)
C11 C12 1.389(2)

loop_
_geom_hbond_atom_site_label_D
_geom_hbond_atom_site_label_H
_geom_hbond_atom_site_label_A
_geom_hbond_distance_DH
_geom_hbond_distance_HA
_geom_hbond_distance_DA
_geom_hbond_angle_DHA
_geom_hbond_site_symmetry_A
N1 H1C O2 0.90(3) 1.92(3) 2.8113(18) 167(2) .
N2 H2C O1 0.90(2) 1.91(2) 2.7953(18) 171(2) .
N3 H3B O5 0.91(3) 1.90(3) 2.8059(18) 176(2) .
N4 H4A O6 0.88(3) 1.97(3) 2.8394(18) 171(2) .
O10 H10B O5 0.80(3) 2.03(3) 2.8317(18) 172(3) .
O10 H10A O9 0.79(5) 2.06(5) 2.811(2) 159(4) .
O9 H9B O11 0.84(5) 1.93(5) 2.764(2) 174(5) .
O11 H11A O2 0.75(3) 2.11(3) 2.8575(19) 174(3) .
N1 H1B O1 0.88(3) 1.94(3) 2.8001(18) 165(2) 3_676
N2 H2A O4 0.93(3) 1.81(3) 2.7449(18) 174(2) 3_676
N1 H1A O2 0.89(2) 2.03(2) 2.8709(18) 156(2) 4_576
N3 H3A O5 0.91(2) 1.98(2) 2.8680(18) 164(2) 4_576
O11 H11B O9 0.81(4) 2.04(4) 2.824(2) 164(4) 4_576
N2 H2B O3 0.88(3) 2.02(3) 2.8809(19) 165(2) 4_586
N3 H3C O6 0.89(3) 1.95(3) 2.8344(18) 171(2) 3_566
N4 H4C O7 0.91(3) 1.83(3) 2.7280(18) 170(2) 3_566
N4 H4B O8 0.92(2) 1.94(2) 2.8469(18) 168(2) 4_566
O9 H9A O10 0.95(6) 1.82(6) 2.755(2) 170(5) 4_575

loop_
_cod_related_entry_id
_cod_related_entry_database
_cod_related_entry_code
1 ChemSpider 30652981
